data_4124172
loop_
_publ_author_name
'Marshall, Ross J.'
'Griffin, Sarah L.'
'Wilson, Claire'
'Forgan, Ross S.'

_publ_section_title
;
 Single-Crystal to Single-Crystal Mechanical Contraction of Metal-Organic
 Frameworks through Stereoselective Postsynthetic Bromination.
;
_journal_issue 30
_journal_name_full 'Journal of the American Chemical Society'
_journal_page_first 9527
_journal_page_last 9530
_journal_paper_doi 10.1021/jacs.5b05434
_journal_volume 137
_journal_year 2015
_chemical_formula_moiety 'C18 H14 Br2 O4'
_chemical_formula_sum 'C18 H14 Br2 O4'
_chemical_formula_weight 454.11
_space_group_crystal_system monoclinic
_space_group_IT_number 14
_space_group_name_Hall '-P 2ybc'
_space_group_name_H-M_alt 'P 1 21/c 1'
_symmetry_space_group_name_Hall '-P 2ybc'
_symmetry_space_group_name_H-M 'P 1 21/c 1'
_atom_sites_solution_hydrogens geom
_atom_sites_solution_primary iterative
_audit_creation_date 2015-05-12
_audit_creation_method
;
Olex2 1.2
(compiled 2015.01.26 svn.r3150 for OlexSys, GUI svn.r4998)
;
_cell_angle_alpha 90
_cell_angle_beta 109.192(6)
_cell_angle_gamma 90
_cell_formula_units_Z 2
_cell_length_a 12.035(3)
_cell_length_b 3.9873(10)
_cell_length_c 18.148(5)
_cell_measurement_reflns_used 4544
_cell_measurement_temperature 100
_cell_measurement_theta_max 25.06
_cell_measurement_theta_min 2.38
_cell_volume 822.5(4)
_computing_cell_refinement 'SAINT v8.34A (Bruker, 2013)'
_computing_data_reduction 'SAINT v8.34A (Bruker, 2013)'
_computing_molecular_graphics 'Olex2 (Dolomanov et al., 2009)'
_computing_publication_material 'Olex2 (Dolomanov et al., 2009)'
_computing_structure_refinement 'ShelXL (Sheldrick, 2008)'
_computing_structure_solution
;
Superflip (Palatinus & Chapuis, 2007;Palatinus & van der Lee, 2008;
Palatinus et al., 2012)
;
_diffrn_ambient_temperature 100
_diffrn_measured_fraction_theta_full 0.985
_diffrn_measured_fraction_theta_max 0.985
_diffrn_measurement_device_type 'Bruker APEX-II CCD'
_diffrn_measurement_method '\f and \w scans'
_diffrn_radiation_type MoK\a
_diffrn_radiation_wavelength 0.71073
_diffrn_reflns_av_R_equivalents 0.1004
_diffrn_reflns_av_unetI/netI 0.0688
_diffrn_reflns_laue_measured_fraction_full 0.985
_diffrn_reflns_laue_measured_fraction_max 0.985
_diffrn_reflns_limit_h_max 14
_diffrn_reflns_limit_h_min -14
_diffrn_reflns_limit_k_max 3
_diffrn_reflns_limit_k_min -4
_diffrn_reflns_limit_l_max 21
_diffrn_reflns_limit_l_min -21
_diffrn_reflns_number 8478
_diffrn_reflns_point_group_measured_fraction_full 0.985
_diffrn_reflns_point_group_measured_fraction_max 0.985
_diffrn_reflns_theta_full 25.064
_diffrn_reflns_theta_max 25.064
_diffrn_reflns_theta_min 1.792
_diffrn_standards_number 0
_exptl_absorpt_coefficient_mu 4.948
_exptl_absorpt_correction_T_max 0.7058
_exptl_absorpt_correction_T_min 0.4960
_exptl_absorpt_correction_type multi-scan
_exptl_absorpt_process_details
;
SADABS-2012/1 (Bruker,2012) was used for absorption correction.
wR2(int) was 0.1477 before and 0.1174 after correction.
The Ratio of minimum to maximum transmission is 0.7027.
The \l/2 correction factor is 0.0015.
;
_exptl_crystal_colour colourless
_exptl_crystal_colour_primary colourless
_exptl_crystal_density_diffrn 1.834
_exptl_crystal_description rod
_exptl_crystal_F_000 448
_exptl_crystal_size_max 0.43
_exptl_crystal_size_mid 0.05
_exptl_crystal_size_min 0.04
_refine_diff_density_max 0.849
_refine_diff_density_min -0.953
_refine_diff_density_rms 0.197
_refine_ls_extinction_method none
_refine_ls_goodness_of_fit_ref 1.140
_refine_ls_hydrogen_treatment constr
_refine_ls_matrix_type full
_refine_ls_number_parameters 110
_refine_ls_number_reflns 1430
_refine_ls_number_restraints 54
_refine_ls_restrained_S_all 1.120
_refine_ls_R_factor_all 0.0873
_refine_ls_R_factor_gt 0.0661
_refine_ls_shift/su_max 0.001
_refine_ls_shift/su_mean 0.000
_refine_ls_structure_factor_coef Fsqd
_refine_ls_weighting_details 'w=1/[\s^2^(Fo^2^)+(0.0300P)^2^+13.4090P] where P=(Fo^2^+2Fc^2^)/3'
_refine_ls_weighting_scheme calc
_refine_ls_wR_factor_gt 0.1381
_refine_ls_wR_factor_ref 0.1498
_reflns_Friedel_coverage 0.000
_reflns_number_gt 1170
_reflns_number_total 1430
_reflns_threshold_expression 'I > 2\s(I)'
_cod_data_source_file ja5b05434_si_003.cif
_cod_data_source_block trans1
_cod_depositor_comments 'Adding full bibliography for 4124172--4124178.cif.'
_cod_database_code 4124172
_shelx_space_group_comment
;
The symmetry employed for this shelxl refinement is uniquely defined
by the following loop, which should always be used as a source of
symmetry information in preference to the above space-group names.
They are only intended as comments.
;
_olex2_refinement_description
;
1. Fixed Uiso
 At 1.2 times of:
  All C(H) groups
 At 1.5 times of:
  All C(H,H,H) groups
2. Rigid body (RIGU) restrains
 C1, C2, C3, C4, C5, C6, C7, C8, C9
 with sigma for 1-2 distances of 0.004 and sigma for 1-3 distances of 0.004
3.a Aromatic/amide H refined with riding coordinates:
 C4(H4), C5(H5), C7(H7), C8(H8)
3.b Idealised Me refined as rotating group:
 C1(H1A,H1B,H1C)
;
_shelx_shelxl_version_number 2014/7
_olex2_submission_special_instructions 'No special instructions were received'

loop_
_space_group_symop_operation_xyz
'x, y, z'
'-x, y+1/2, -z+1/2'
'-x, -y, -z'
'x, -y-1/2, z-1/2'

loop_
_atom_site_label
_atom_site_type_symbol
_atom_site_fract_x
_atom_site_fract_y
_atom_site_fract_z
_atom_site_U_iso_or_equiv
_atom_site_adp_type
_atom_site_occupancy
_atom_site_site_symmetry_order
_atom_site_calc_flag
_atom_site_refinement_flags_posn
_atom_site_refinement_flags_adp
Br1 Br 0.35364(7) 0.3118(2) 0.54674(5) 0.0193(3) Uani 1 1 d . .
C1 C 1.0493(7) 0.338(3) 0.9161(5) 0.024(2) Uani 1 1 d . U
H1A H 1.1202 0.2304 0.9122 0.037 Uiso 1 1 calc GR .
H1B H 1.0190 0.2080 0.9511 0.037 Uiso 1 1 calc GR .
H1C H 1.0685 0.5659 0.9369 0.037 Uiso 1 1 calc GR .
C2 C 0.8604(7) 0.507(2) 0.8376(5) 0.0183(19) Uani 1 1 d . U
C3 C 0.7708(7) 0.499(2) 0.7581(5) 0.0141(17) Uani 1 1 d . U
C4 C 0.6612(7) 0.649(2) 0.7467(5) 0.0171(18) Uani 1 1 d . U
H4 H 0.6463 0.7575 0.7892 0.021 Uiso 1 1 calc R .
C5 C 0.5757(7) 0.642(2) 0.6754(5) 0.0188(18) Uani 1 1 d . U
H5 H 0.5026 0.7501 0.6685 0.023 Uiso 1 1 calc R .
C6 C 0.5941(7) 0.479(2) 0.6127(5) 0.0168(17) Uani 1 1 d . U
C7 C 0.7019(7) 0.328(2) 0.6226(5) 0.0188(17) Uani 1 1 d . U
H7 H 0.7157 0.2185 0.5799 0.023 Uiso 1 1 calc R .
C8 C 0.7905(7) 0.336(2) 0.6958(5) 0.0167(17) Uani 1 1 d . U
H8 H 0.8639 0.2295 0.7028 0.020 Uiso 1 1 calc R .
C9 C 0.4990(7) 0.469(2) 0.5362(5) 0.0164(17) Uani 1 1 d . U
O1 O 0.9607(5) 0.3550(16) 0.8395(3) 0.0256(15) Uani 1 1 d . .
O2 O 0.8472(5) 0.6416(18) 0.8939(3) 0.0316(17) Uani 1 1 d . .

loop_
_atom_site_aniso_label
_atom_site_aniso_U_11
_atom_site_aniso_U_22
_atom_site_aniso_U_33
_atom_site_aniso_U_23
_atom_site_aniso_U_13
_atom_site_aniso_U_12
Br1 0.0148(5) 0.0270(5) 0.0170(5) -0.0001(4) 0.0062(3) -0.0038(4)
C1 0.017(4) 0.034(6) 0.018(4) 0.001(4) -0.001(4) 0.007(4)
C2 0.017(4) 0.018(5) 0.020(4) 0.000(3) 0.007(3) -0.003(3)
C3 0.015(3) 0.014(4) 0.016(3) -0.001(3) 0.008(3) -0.004(3)
C4 0.019(3) 0.022(5) 0.012(3) -0.004(3) 0.008(3) 0.001(3)
C5 0.017(4) 0.020(5) 0.020(3) 0.000(3) 0.008(3) -0.003(3)
C6 0.018(3) 0.013(4) 0.020(3) 0.002(3) 0.008(3) -0.002(3)
C7 0.022(3) 0.018(4) 0.019(4) 0.004(3) 0.011(3) -0.001(3)
C8 0.013(3) 0.020(4) 0.019(3) 0.000(3) 0.007(3) -0.001(3)
C9 0.017(4) 0.014(4) 0.019(4) -0.002(3) 0.006(3) 0.001(3)
O1 0.017(3) 0.039(4) 0.019(3) -0.004(3) 0.002(3) 0.007(3)
O2 0.026(3) 0.052(5) 0.018(3) -0.009(3) 0.008(3) 0.008(3)

loop_
_atom_type_symbol
_atom_type_description
_atom_type_scat_dispersion_real
_atom_type_scat_dispersion_imag
_atom_type_scat_source
C C 0.0033 0.0016 'International Tables Vol C Tables 4.2.6.8 and 6.1.1.4'
H H 0.0000 0.0000 'International Tables Vol C Tables 4.2.6.8 and 6.1.1.4'
Br Br -0.2901 2.4595 'International Tables Vol C Tables 4.2.6.8 and 6.1.1.4'
O O 0.0106 0.0060 'International Tables Vol C Tables 4.2.6.8 and 6.1.1.4'

loop_
_geom_angle_atom_site_label_1
_geom_angle_atom_site_label_2
_geom_angle_atom_site_label_3
_geom_angle
_geom_angle_site_symmetry_1
H1A C1 H1B 109.5 .
H1A C1 H1C 109.5 .
H1B C1 H1C 109.5 .
O1 C1 H1A 109.5 .
O1 C1 H1B 109.5 .
O1 C1 H1C 109.5 .
O1 C2 C3 112.0(7) .
O2 C2 C3 125.0(8) .
O2 C2 O1 123.0(8) .
C4 C3 C2 118.7(7) .
C8 C3 C2 122.3(7) .
C8 C3 C4 118.9(7) .
C3 C4 H4 119.6 .
C5 C4 C3 120.8(8) .
C5 C4 H4 119.6 .
C4 C5 H5 119.6 .
C4 C5 C6 120.9(8) .
C6 C5 H5 119.6 .
C5 C6 C9 119.9(7) .
C7 C6 C5 119.4(8) .
C7 C6 C9 120.7(8) .
C6 C7 H7 120.0 .
C6 C7 C8 119.9(8) .
C8 C7 H7 120.0 .
C3 C8 C7 120.0(8) .
C3 C8 H8 120.0 .
C7 C8 H8 120.0 .
C6 C9 Br1 111.3(6) .
C9 C9 Br1 117.8(8) 3_666
C9 C9 C6 130.8(10) 3_666
C2 O1 C1 114.7(6) .

loop_
_geom_bond_atom_site_label_1
_geom_bond_atom_site_label_2
_geom_bond_distance
_geom_bond_site_symmetry_2
Br1 C9 1.925(8) .
C1 H1A 0.9800 .
C1 H1B 0.9800 .
C1 H1C 0.9800 .
C1 O1 1.449(10) .
C2 C3 1.490(11) .
C2 O1 1.342(10) .
C2 O2 1.209(10) .
C3 C4 1.400(11) .
C3 C8 1.392(11) .
C4 H4 0.9500 .
C4 C5 1.364(11) .
C5 H5 0.9500 .
C5 C6 1.391(12) .
C6 C7 1.389(12) .
C6 C9 1.481(11) .
C7 H7 0.9500 .
C7 C8 1.404(12) .
C8 H8 0.9500 .
C9 C9 1.347(16) 3_666

loop_
_geom_torsion_atom_site_label_1
_geom_torsion_atom_site_label_2
_geom_torsion_atom_site_label_3
_geom_torsion_atom_site_label_4
_geom_torsion
_geom_torsion_site_symmetry_4
C2 C3 C4 C5 -178.7(8) .
C2 C3 C8 C7 178.2(8) .
C3 C2 O1 C1 -176.8(7) .
C3 C4 C5 C6 1.5(13) .
C4 C3 C8 C7 1.0(12) .
C4 C5 C6 C7 -1.3(13) .
C4 C5 C6 C9 178.8(8) .
C5 C6 C7 C8 1.0(13) .
C5 C6 C9 Br1 -51.4(10) .
C5 C6 C9 C9 132.8(13) 3_666
C6 C7 C8 C3 -0.8(13) .
C7 C6 C9 Br1 128.7(7) .
C7 C6 C9 C9 -47.1(17) 3_666
C8 C3 C4 C5 -1.4(13) .
C9 C6 C7 C8 -179.1(8) .
O1 C2 C3 C4 -179.9(7) .
O1 C2 C3 C8 2.9(11) .
O2 C2 C3 C4 -1.7(13) .
O2 C2 C3 C8 -178.9(9) .
O2 C2 O1 C1 5.0(13) .
